data_7117753
loop_
_publ_author_name
'Sajesh P. Thomas'
'R. Sathishkumar'
'T. N. Guru Row'

_publ_section_title
;
 Organic alloys of room temperature liquids thiophenol and selenophenol
;
_journal_name_full Chem.Commun.
_journal_page_first 14255
_journal_paper_doi 10.1039/C5cc03322E
_journal_volume 51
_journal_year 2015
_chemical_compound_source 'see text'
_chemical_formula_moiety 'C6 H6 S'
_chemical_formula_sum 'C6 H6 S'
_chemical_formula_weight 110.18
_chemical_name_common thiophenol
_space_group_IT_number 60
_symmetry_cell_setting orthorhombic
_symmetry_Int_Tables_number 60
_symmetry_space_group_name_Hall '-P 2bc 2n'
_symmetry_space_group_name_H-M 'P n a b'
_atom_sites_solution_hydrogens geom
_atom_sites_solution_primary direct
_atom_sites_solution_secondary difmap
_audit_update_record
;
2015-08-10 deposited with the CCDC.
2015-08-11 downloaded from the CCDC.
;
_cell_angle_alpha 90.00
_cell_angle_beta 90.00
_cell_angle_gamma 90.00
_cell_formula_units_Z 8
_cell_length_a 7.1905(10)
_cell_length_b 11.4643(15)
_cell_length_c 13.8150(18)
_cell_measurement_reflns_used 11427
_cell_measurement_temperature 90(2)
_cell_measurement_theta_max 26
_cell_measurement_theta_min 3
_cell_volume 1138.8(3)
_computing_cell_refinement 'SET4 (de Boer & Duisenberg, 1984)'
_computing_data_collection 'Locally modified CAD4 Software (Enraf-Nonius, 1989)'
_computing_data_reduction 'HELENA (Spek, 1997)'
_computing_publication_material 'PLATON (Spek, 2003)'
_computing_structure_refinement 'SHELXL-97 (Sheldrick, 1997)'
_diffrn_ambient_temperature 90(2)
_diffrn_measured_fraction_theta_full 0.998
_diffrn_measured_fraction_theta_max 0.998
_diffrn_measurement_device_type 'Oxford Xcalibur,Eos(Nova) CCD detector'
_diffrn_measurement_method '\w scans'
_diffrn_radiation_monochromator graphite
_diffrn_radiation_probe x-ray
_diffrn_radiation_source 'Enhance (Mo) X-ray Source'
_diffrn_radiation_type MoK\a
_diffrn_radiation_wavelength 0.71073
_diffrn_reflns_av_R_equivalents 0.1017
_diffrn_reflns_av_sigmaI/netI 0.0389
_diffrn_reflns_limit_h_max 9
_diffrn_reflns_limit_h_min -9
_diffrn_reflns_limit_k_max 14
_diffrn_reflns_limit_k_min -14
_diffrn_reflns_limit_l_max 17
_diffrn_reflns_limit_l_min -17
_diffrn_reflns_number 11427
_diffrn_reflns_theta_full 27.00
_diffrn_reflns_theta_max 27.00
_diffrn_reflns_theta_min 2.31
_exptl_absorpt_coefficient_mu 0.425
_exptl_absorpt_correction_T_max 0.8831
_exptl_absorpt_correction_T_min 0.8831
_exptl_absorpt_correction_type multi-scan
_exptl_absorpt_process_details 'CrysAlis RED (Oxford Diffraction,2009)'
_exptl_crystal_colour 'pale yellow'
_exptl_crystal_density_diffrn 1.285
_exptl_crystal_density_method 'not measured'
_exptl_crystal_description block
_exptl_crystal_F_000 464
_exptl_crystal_size_max 0.30
_exptl_crystal_size_mid 0.30
_exptl_crystal_size_min 0.30
_refine_diff_density_max 0.394
_refine_diff_density_min -0.713
_refine_diff_density_rms 0.097
_refine_ls_extinction_method none
_refine_ls_goodness_of_fit_ref 1.292
_refine_ls_hydrogen_treatment mixed
_refine_ls_matrix_type full
_refine_ls_number_parameters 67
_refine_ls_number_reflns 1246
_refine_ls_number_restraints 3
_refine_ls_restrained_S_all 1.300
_refine_ls_R_factor_all 0.0696
_refine_ls_R_factor_gt 0.0684
_refine_ls_shift/su_max 0.010
_refine_ls_shift/su_mean 0.000
_refine_ls_structure_factor_coef Fsqd
_refine_ls_weighting_details 'calc w=1/[\s^2^(Fo^2^)+(0.0000P)^2^+4.9990P] where P=(Fo^2^+2Fc^2^)/3'
_refine_ls_weighting_scheme calc
_refine_ls_wR_factor_gt 0.1692
_refine_ls_wR_factor_ref 0.1696
_reflns_number_gt 1203
_reflns_number_total 1246
_reflns_threshold_expression >2\s(I)
_cod_data_source_file c5cc03322e2.cif
_cod_data_source_block phs
_cod_database_code 7117753

loop_
_symmetry_equiv_pos_site_id
_symmetry_equiv_pos_as_xyz
1 x,y,z
2 1/2+x,1/2-y,1/2-z
3 -x,1/2-y,1/2+z
4 1/2-x,y,-z
5 -x,-y,-z
6 1/2-x,1/2+y,1/2+z
7 x,1/2+y,1/2-z
8 1/2+x,-y,z

loop_
_atom_site_label
_atom_site_type_symbol
_atom_site_fract_x
_atom_site_fract_y
_atom_site_fract_z
_atom_site_U_iso_or_equiv
_atom_site_adp_type
_atom_site_occupancy
_atom_site_symmetry_multiplicity
_atom_site_calc_flag
_atom_site_refinement_flags
_atom_site_disorder_assembly
_atom_site_disorder_group
C1 C 0.0568(5) 0.3803(3) 0.2716(3) 0.0184(7) Uani 1 1 d D . .
C2 C 0.1219(5) 0.2799(3) 0.2265(3) 0.0246(8) Uani 1 1 d D . .
H2 H 0.1864 0.2240 0.2619 0.030 Uiso 1 1 calc R . .
C3 C 0.0901(6) 0.2637(3) 0.1287(3) 0.0299(9) Uani 1 1 d . . .
H3 H 0.1370 0.1979 0.0978 0.036 Uiso 1 1 calc R . .
C6 C -0.0431(5) 0.4623(3) 0.2191(3) 0.0201(7) Uani 1 1 d . . .
H6 H -0.0871 0.5293 0.2493 0.024 Uiso 1 1 calc R . .
C5 C -0.0767(6) 0.4439(3) 0.1223(3) 0.0262(9) Uani 1 1 d . . .
H5 H -0.1442 0.4987 0.0872 0.031 Uiso 1 1 calc R . .
C4 C -0.0111(6) 0.3447(4) 0.0764(3) 0.0301(9) Uani 1 1 d . . .
H4 H -0.0348 0.3326 0.0110 0.036 Uiso 1 1 calc R . .
S1 S 0.09981(15) 0.40337(9) 0.39665(7) 0.0287(3) Uani 1 1 d D . .
H1 H 0.251(4) 0.461(3) 0.419(2) 0.034 Uiso 1 1 d D . .

loop_
_atom_site_aniso_label
_atom_site_aniso_U_11
_atom_site_aniso_U_22
_atom_site_aniso_U_33
_atom_site_aniso_U_23
_atom_site_aniso_U_13
_atom_site_aniso_U_12
C1 0.0171(17) 0.0200(16) 0.0181(17) 0.0032(13) 0.0002(13) -0.0036(13)
C2 0.0258(19) 0.0165(16) 0.032(2) 0.0024(14) -0.0011(16) 0.0013(14)
C3 0.036(2) 0.0211(18) 0.033(2) -0.0084(16) 0.0083(18) -0.0054(17)
C6 0.0186(17) 0.0158(15) 0.0258(18) 0.0027(13) 0.0019(14) 0.0011(14)
C5 0.025(2) 0.0262(18) 0.0271(19) 0.0109(16) -0.0089(16) -0.0048(16)
C4 0.039(2) 0.035(2) 0.0163(17) -0.0020(16) -0.0008(17) -0.0143(18)
S1 0.0366(6) 0.0327(6) 0.0168(5) 0.0019(4) -0.0033(4) -0.0027(4)

loop_
_atom_type_symbol
_atom_type_description
_atom_type_scat_dispersion_real
_atom_type_scat_dispersion_imag
_atom_type_scat_source
C C 0.0033 0.0016 ' International Tables Vol C Tables 4.2.6.8 and 6.1.1.4'
H H 0.0000 0.0000 ' International Tables Vol C Tables 4.2.6.8 and 6.1.1.4'
S S 0.1246 0.1234 ' International Tables Vol C Tables 4.2.6.8 and 6.1.1.4'

loop_
_geom_angle_atom_site_label_1
_geom_angle_atom_site_label_2
_geom_angle_atom_site_label_3
_geom_angle
_geom_angle_site_symmetry_1
_geom_angle_site_symmetry_3
C6 C1 C2 120.0(3) . .
C6 C1 S1 119.9(3) . .
C2 C1 S1 120.1(3) . .
C3 C2 C1 119.6(4) . .
C3 C2 H2 120.2 . .
C1 C2 H2 120.2 . .
C4 C3 C2 120.5(4) . .
C4 C3 H3 119.8 . .
C2 C3 H3 119.8 . .
C5 C6 C1 119.7(3) . .
C5 C6 H6 120.1 . .
C1 C6 H6 120.1 . .
C6 C5 C4 120.7(4) . .
C6 C5 H5 119.7 . .
C4 C5 H5 119.7 . .
C3 C4 C5 119.5(4) . .
C3 C4 H4 120.3 . .
C5 C4 H4 120.3 . .
C1 S1 H1 116.8(16) . .

loop_
_geom_bond_atom_site_label_1
_geom_bond_atom_site_label_2
_geom_bond_distance
_geom_bond_site_symmetry_2
C1 C6 1.387(5) .
C1 C2 1.390(5) .
C1 S1 1.774(4) .
C2 C3 1.384(6) .
C2 H2 0.9300 .
C3 C4 1.383(6) .
C3 H3 0.9300 .
C6 C5 1.376(6) .
C6 H6 0.9300 .
C5 C4 1.385(6) .
C5 H5 0.9300 .
C4 H4 0.9300 .
S1 H1 1.314(18) .

loop_
_geom_torsion_atom_site_label_1
_geom_torsion_atom_site_label_2
_geom_torsion_atom_site_label_3
_geom_torsion_atom_site_label_4
_geom_torsion
_geom_torsion_site_symmetry_1
_geom_torsion_site_symmetry_2
_geom_torsion_site_symmetry_3
_geom_torsion_site_symmetry_4
C6 C1 C2 C3 1.5(6) . . . .
S1 C1 C2 C3 -179.0(3) . . . .
C1 C2 C3 C4 -2.2(6) . . . .
C2 C1 C6 C5 -0.3(5) . . . .
S1 C1 C6 C5 -179.8(3) . . . .
C1 C6 C5 C4 -0.3(6) . . . .
C2 C3 C4 C5 1.6(6) . . . .
C6 C5 C4 C3 -0.3(6) . . . .
